data_4123826
loop_
_publ_author_name
'Cano, Israel'
'Huertos, Miguel A.'
'Chapman, Andrew M.'
'Buntkowsky, Gerd'
'Gutmann, Torsten'
'Groszewicz, Pedro B.'
'van Leeuwen, Piet W. N. M.'

_publ_section_title
;
 Air-Stable Gold Nanoparticles Ligated by Secondary Phosphine Oxides as
 Catalyst for the Chemoselective Hydrogenation of Substituted Aldehydes: a
 Remarkable Ligand Effect.
;
_journal_issue 24
_journal_name_full 'Journal of the American Chemical Society'
_journal_page_first 7718
_journal_page_last 7727
_journal_paper_doi 10.1021/jacs.5b02802
_journal_volume 137
_journal_year 2015
_chemical_formula_moiety 'C8 H20 Au2 Cl2 O P2'
_chemical_formula_sum 'C8 H20 Au2 Cl2 O P2'
_chemical_formula_weight 659.01
_chemical_melting_point ?
_space_group_IT_number 14
_space_group_name_Hall '-P 2yn'
_symmetry_cell_setting monoclinic
_symmetry_space_group_name_Hall '-P 2yn'
_symmetry_space_group_name_H-M 'P 1 21/n 1'
_atom_sites_solution_hydrogens geom
_audit_creation_method SHELXL-97
_cell_angle_alpha 90
_cell_angle_beta 103.0310(10)
_cell_angle_gamma 90
_cell_formula_units_Z 4
_cell_length_a 10.5018(5)
_cell_length_b 11.2362(5)
_cell_length_c 13.3464(6)
_cell_measurement_reflns_used 9156
_cell_measurement_temperature 100(2)
_cell_measurement_theta_max 34.90
_cell_measurement_theta_min 2.40
_cell_volume 1534.32(12)
_computing_cell_refinement 'Bruker APEX2 v2011.4-0'
_computing_data_collection 'Bruker APEX2 v2011.4-0'
_computing_data_reduction 'Bruker SAINT V7.60A'
_computing_molecular_graphics 'Bruker SHELXTL'
_computing_publication_material 'Bruker SHELXTL'
_computing_structure_refinement 'SHELXL-2012 (Sheldrick, 2012)'
_computing_structure_solution Sir2011
_diffrn_ambient_temperature 100(2)
_diffrn_detector_area_resol_mean 512
_diffrn_detector_type '4K CCD area detector APEX II'
_diffrn_measured_fraction_theta_full 0.999
_diffrn_measured_fraction_theta_max 0.944
_diffrn_measurement_device_type 'APEX DUO Kappa 4-axis goniometer'
_diffrn_measurement_method
;
 Fullsphere data collection, phi and omega scans
;
_diffrn_measurement_specimen_support 'magnetic support with MicroMount'
_diffrn_radiation_monochromator 'Quazar MX Multilayer Optics'
_diffrn_radiation_type MoK\a
_diffrn_radiation_wavelength 0.71073
_diffrn_reflns_av_R_equivalents 0.0395
_diffrn_reflns_av_unetI/netI 0.0386
_diffrn_reflns_Laue_measured_fraction_full 0.999
_diffrn_reflns_Laue_measured_fraction_max 0.944
_diffrn_reflns_limit_h_max 15
_diffrn_reflns_limit_h_min -16
_diffrn_reflns_limit_k_max 17
_diffrn_reflns_limit_k_min -11
_diffrn_reflns_limit_l_max 21
_diffrn_reflns_limit_l_min -21
_diffrn_reflns_number 24517
_diffrn_reflns_point_group_measured_fraction_full 0.999
_diffrn_reflns_point_group_measured_fraction_max 0.944
_diffrn_reflns_theta_full 25.000
_diffrn_reflns_theta_max 35.302
_diffrn_reflns_theta_min 2.238
_diffrn_source 'Microfocus source E025 IuS'
_diffrn_source_current 0.6
_diffrn_source_power 50
_diffrn_source_size '0.2 mm x 0.2 mm fine focus'
_diffrn_source_type 'Bruker APEX DUO'
_exptl_absorpt_coefficient_mu 19.634
_exptl_absorpt_correction_T_max 0.244
_exptl_absorpt_correction_T_min 0.089
_exptl_absorpt_correction_type empirical
_exptl_absorpt_process_details
; 
 SADABS Version 2008/1 Bruker-Nonius
 Blessing, Acta Cryst. (1995) A51 33-38
;
_exptl_crystal_colour colourless
_exptl_crystal_density_diffrn 2.853
_exptl_crystal_density_meas ?
_exptl_crystal_description prism
_exptl_crystal_F_000 1192
_exptl_crystal_size_max 0.40
_exptl_crystal_size_mid 0.10
_exptl_crystal_size_min 0.10
_refine_diff_density_max 2.178
_refine_diff_density_min -1.875
_refine_diff_density_rms 0.244
_refine_ls_extinction_method none
_refine_ls_goodness_of_fit_ref 1.007
_refine_ls_hydrogen_treatment constr
_refine_ls_matrix_type full
_refine_ls_number_parameters 140
_refine_ls_number_reflns 6523
_refine_ls_number_restraints 0
_refine_ls_restrained_S_all 1.007
_refine_ls_R_factor_all 0.0331
_refine_ls_R_factor_gt 0.0245
_refine_ls_shift/su_max 0.003
_refine_ls_shift/su_mean 0.000
_refine_ls_structure_factor_coef Fsqd
_refine_ls_weighting_details 'w=1/[\s^2^(Fo^2^)+(0.0197P)^2^] where P=(Fo^2^+2Fc^2^)/3'
_refine_ls_weighting_scheme calc
_refine_ls_wR_factor_gt 0.0492
_refine_ls_wR_factor_ref 0.0517
_reflns_Friedel_coverage 0.000
_reflns_number_gt 5577
_reflns_number_total 6523
_reflns_threshold_expression >2sigma(I)
_cod_data_source_file ja5b02802_si_002.cif
_cod_data_source_block 4
_cod_depositor_comments
;
The following automatic conversions were performed:

'_chemical_melting_point' value 'not measured' was changed to '?' -
the value is undefined or not given.

'_symmetry_cell_setting' value 'Monoclinic' changed to 'monoclinic'
according to
/usr/data/users/saulius/crontab/automatic-downloads/rss-feeds/ACS/lib/dictionaries/cif_core.dic
dictionary named 'cif_core.dic' version 2.4.2 from 2011-04-26.

'_exptl_crystal_density_meas' value 'not measured' was changed to '?'
- the value is perceived as not measured.

Automatic conversion script
Id: cif_fix_values 3271 2015-04-21 07:52:19Z andrius 

 Adding full bibliography for 4123826.cif.
;
_cod_original_sg_symbol_H-M P2(1)/n
_cod_database_code 4123826
_shelx_space_group_comment
;
The symmetry employed for this shelxl refinement is uniquely defined
by the following loop, which should always be used as a source of
symmetry information in preference to the above space-group names.
They are only intended as comments.
;
_shelx_estimated_absorpt_t_min 0.047
_shelx_estimated_absorpt_t_max 0.244
_shelxl_version_number 2014-3

loop_
_space_group_symop_operation_xyz
'x, y, z'
'-x+1/2, y+1/2, -z+1/2'
'-x, -y, -z'
'x-1/2, -y-1/2, z-1/2'

loop_
_atom_site_label
_atom_site_type_symbol
_atom_site_fract_x
_atom_site_fract_y
_atom_site_fract_z
_atom_site_U_iso_or_equiv
_atom_site_adp_type
_atom_site_occupancy
_atom_site_site_symmetry_order
_atom_site_calc_flag
_atom_site_refinement_flags_posn
_atom_site_refinement_flags_adp
Au1 Au 0.87567(2) 0.27776(2) 0.28722(2) 0.01435(3) Uani 1 1 d . .
Au2 Au 0.63518(2) 0.10984(2) 0.19113(2) 0.01501(3) Uani 1 1 d . .
Cl1 Cl 0.89933(8) 0.23251(8) 0.45863(5) 0.01925(15) Uani 1 1 d . .
Cl2 Cl 0.50596(8) 0.15635(8) 0.30344(6) 0.02175(16) Uani 1 1 d . .
P1 P 0.86297(8) 0.31168(7) 0.12098(6) 0.01410(15) Uani 1 1 d . .
P2 P 0.75422(8) 0.07127(7) 0.07671(6) 0.01330(14) Uani 1 1 d . .
O1 O 0.8375(2) 0.1880(2) 0.05546(16) 0.0161(4) Uani 1 1 d . .
C1 C 0.7330(3) 0.4084(3) 0.0589(2) 0.0196(6) Uani 1 1 d . .
H1A H 0.6508 0.3798 0.0753 0.024 Uiso 1 1 calc R U
H1B H 0.7506 0.4888 0.0890 0.024 Uiso 1 1 calc R U
C2 C 0.7111(4) 0.4193(3) -0.0576(3) 0.0251(7) Uani 1 1 d . .
H2A H 0.7901 0.4511 -0.0753 0.038 Uiso 1 1 calc R U
H2B H 0.6375 0.4730 -0.0834 0.038 Uiso 1 1 calc R U
H2C H 0.6915 0.3406 -0.0891 0.038 Uiso 1 1 calc R U
C3 C 1.0108(3) 0.3609(3) 0.0872(2) 0.0180(6) Uani 1 1 d . .
H3A H 0.9941 0.3706 0.0117 0.022 Uiso 1 1 calc R U
H3B H 1.0352 0.4397 0.1188 0.022 Uiso 1 1 calc R U
C4 C 1.1248(3) 0.2755(3) 0.1218(3) 0.0241(7) Uani 1 1 d . .
H4A H 1.1388 0.2618 0.1960 0.036 Uiso 1 1 calc R U
H4B H 1.2039 0.3100 0.1064 0.036 Uiso 1 1 calc R U
H4C H 1.1051 0.1997 0.0852 0.036 Uiso 1 1 calc R U
C5 C 0.6630(3) 0.0362(3) -0.0515(2) 0.0177(6) Uani 1 1 d . .
H5A H 0.6275 -0.0454 -0.0513 0.021 Uiso 1 1 calc R U
H5B H 0.5879 0.0915 -0.0698 0.021 Uiso 1 1 calc R U
C6 C 0.7424(4) 0.0439(3) -0.1343(2) 0.0216(7) Uani 1 1 d . .
H6A H 0.7756 0.1251 -0.1368 0.032 Uiso 1 1 calc R U
H6B H 0.6864 0.0234 -0.2013 0.032 Uiso 1 1 calc R U
H6C H 0.8159 -0.0118 -0.1180 0.032 Uiso 1 1 calc R U
C7 C 0.8780(3) -0.0407(3) 0.1127(2) 0.0158(6) Uani 1 1 d . .
H7A H 0.8357 -0.1198 0.1083 0.019 Uiso 1 1 calc R U
H7B H 0.9354 -0.0395 0.0631 0.019 Uiso 1 1 calc R U
C8 C 0.9618(3) -0.0231(3) 0.2216(2) 0.0205(7) Uani 1 1 d . .
H8A H 0.9049 -0.0166 0.2703 0.031 Uiso 1 1 calc R U
H8B H 1.0136 0.0498 0.2239 0.031 Uiso 1 1 calc R U
H8C H 1.0205 -0.0914 0.2402 0.031 Uiso 1 1 calc R U

loop_
_atom_site_aniso_label
_atom_site_aniso_U_11
_atom_site_aniso_U_22
_atom_site_aniso_U_33
_atom_site_aniso_U_23
_atom_site_aniso_U_13
_atom_site_aniso_U_12
Au1 0.01465(5) 0.01503(6) 0.01344(5) -0.00232(4) 0.00330(4) -0.00131(4)
Au2 0.01410(5) 0.01518(6) 0.01608(5) 0.00049(4) 0.00412(4) -0.00223(4)
Cl1 0.0213(4) 0.0208(4) 0.0155(3) 0.0009(3) 0.0041(3) 0.0010(3)
Cl2 0.0260(4) 0.0182(4) 0.0248(3) -0.0009(3) 0.0137(3) -0.0028(3)
P1 0.0164(4) 0.0114(4) 0.0147(3) -0.0018(3) 0.0039(3) -0.0025(3)
P2 0.0132(3) 0.0111(4) 0.0150(3) -0.0004(3) 0.0019(3) -0.0021(3)
O1 0.0214(11) 0.0113(10) 0.0168(9) -0.0040(8) 0.0069(8) -0.0072(9)
C1 0.0203(15) 0.0162(15) 0.0202(13) -0.0035(12) 0.0000(12) 0.0006(13)
C2 0.0269(18) 0.0238(19) 0.0223(14) 0.0059(13) 0.0005(13) -0.0012(15)
C3 0.0203(15) 0.0130(15) 0.0224(14) -0.0006(11) 0.0085(12) -0.0073(12)
C4 0.0187(16) 0.0193(17) 0.0349(18) -0.0009(14) 0.0074(14) 0.0005(14)
C5 0.0156(14) 0.0181(16) 0.0175(12) -0.0014(11) -0.0003(11) -0.0023(12)
C6 0.0239(16) 0.0219(18) 0.0177(13) -0.0015(12) 0.0020(12) 0.0017(14)
C7 0.0143(13) 0.0114(14) 0.0204(13) -0.0012(11) 0.0015(11) 0.0000(11)
C8 0.0211(16) 0.0217(17) 0.0167(13) 0.0018(12) 0.0003(12) 0.0031(13)

loop_
_atom_type_symbol
_atom_type_description
_atom_type_scat_dispersion_real
_atom_type_scat_dispersion_imag
_atom_type_scat_source
C C 0.0033 0.0016 'International Tables Vol C Tables 4.2.6.8 and 6.1.1.4'
H H 0.0000 0.0000 'International Tables Vol C Tables 4.2.6.8 and 6.1.1.4'
O O 0.0106 0.0060 'International Tables Vol C Tables 4.2.6.8 and 6.1.1.4'
P P 0.1023 0.0942 'International Tables Vol C Tables 4.2.6.8 and 6.1.1.4'
Cl Cl 0.1484 0.1585 'International Tables Vol C Tables 4.2.6.8 and 6.1.1.4'
Au Au -2.0133 8.8022 'International Tables Vol C Tables 4.2.6.8 and 6.1.1.4'

loop_
_geom_angle_atom_site_label_1
_geom_angle_atom_site_label_2
_geom_angle_atom_site_label_3
_geom_angle
P1 Au1 Cl1 176.01(3)
P1 Au1 Au2 80.56(2)
Cl1 Au1 Au2 99.65(2)
P2 Au2 Cl2 177.07(3)
P2 Au2 Au1 82.78(2)
Cl2 Au2 Au1 97.70(2)
O1 P1 C1 104.61(14)
O1 P1 C3 100.04(14)
C1 P1 C3 107.96(16)
O1 P1 Au1 110.75(9)
C1 P1 Au1 115.61(12)
C3 P1 Au1 116.18(11)
O1 P2 C7 103.02(14)
O1 P2 C5 101.57(14)
C7 P2 C5 107.34(15)
O1 P2 Au2 111.58(9)
C7 P2 Au2 116.01(11)
C5 P2 Au2 115.65(12)
P1 O1 P2 128.29(14)
C2 C1 P1 116.3(3)
C4 C3 P1 113.3(2)
C6 C5 P2 114.4(2)
C8 C7 P2 112.9(2)

loop_
_geom_bond_atom_site_label_1
_geom_bond_atom_site_label_2
_geom_bond_distance
Au1 P1 2.2255(8)
Au1 Cl1 2.3016(7)
Au1 Au2 3.18161(19)
Au2 P2 2.2234(8)
Au2 Cl2 2.2976(8)
P1 O1 1.631(2)
P1 C1 1.795(3)
P1 C3 1.798(3)
P2 O1 1.636(2)
P2 C7 1.794(3)
P2 C5 1.806(3)
C1 C2 1.525(4)
C3 C4 1.522(5)
C5 C6 1.530(5)
C7 C8 1.533(4)

loop_
_geom_torsion_atom_site_label_1
_geom_torsion_atom_site_label_2
_geom_torsion_atom_site_label_3
_geom_torsion_atom_site_label_4
_geom_torsion
C1 P1 O1 P2 -92.2(2)
C3 P1 O1 P2 156.15(19)
Au1 P1 O1 P2 33.0(2)
C7 P2 O1 P1 -112.5(2)
C5 P2 O1 P1 136.4(2)
Au2 P2 O1 P1 12.6(2)
O1 P1 C1 C2 -49.9(3)
C3 P1 C1 C2 56.0(3)
Au1 P1 C1 C2 -171.9(2)
O1 P1 C3 C4 -62.3(3)
C1 P1 C3 C4 -171.4(2)
Au1 P1 C3 C4 56.9(3)
O1 P2 C5 C6 43.0(3)
C7 P2 C5 C6 -64.8(3)
Au2 P2 C5 C6 163.9(2)
O1 P2 C7 C8 74.4(3)
C5 P2 C7 C8 -178.9(2)
Au2 P2 C7 C8 -47.8(3)
